data_4338358
loop_
_publ_author_name
'Ourane, Bassem'
'Gaudin, Etienne'
'Zouari, Ridha'
'Couillaud, Samuel'
'Bobet, Jean-Louis'

_publ_section_title
;
 NdNiMg5, a new magnesium-rich phase with an unusual structural type.
;
_journal_issue 23
_journal_name_full 'Inorganic chemistry'
_journal_page_first 13289
_journal_page_last 13291
_journal_paper_doi 10.1021/ic401911g
_journal_volume 52
_journal_year 2013
_chemical_formula_sum 'Mg5 Nd Ni'
_chemical_formula_weight 324.5
_chemical_name_systematic ' ?'
_space_group_IT_number 63
_symmetry_cell_setting orthorhombic
_symmetry_Int_Tables_number 63
_symmetry_space_group_name_Hall '-C 2c 2'
_symmetry_space_group_name_H-M 'C m c m'
_cell_angle_alpha 90
_cell_angle_beta 90
_cell_angle_gamma 90
_cell_formula_units_Z 4
_cell_length_a 4.4799(2)
_cell_length_b 9.9827(3)
_cell_length_c 13.7854(10)
_cell_measurement_temperature 293
_cell_volume 616.50(6)
_diffrn_ambient_temperature 293
_diffrn_measured_fraction_theta_full 0.99
_diffrn_measured_fraction_theta_max 0.99
_diffrn_measurement_device 'four-cycle diffractometer'
_diffrn_measurement_device_type 'Nonius CCD'
_diffrn_radiation_monochromator graphite
_diffrn_radiation_probe x-ray
_diffrn_radiation_source 'X-ray tube'
_diffrn_radiation_type 'Mo K\a'
_diffrn_radiation_wavelength 0.71069
_diffrn_reflns_av_R_equivalents 0.0467
_diffrn_reflns_av_sigmaI/netI 0.0189
_diffrn_reflns_limit_h_max 6
_diffrn_reflns_limit_h_min -6
_diffrn_reflns_limit_k_max 13
_diffrn_reflns_limit_k_min -13
_diffrn_reflns_limit_l_max 18
_diffrn_reflns_limit_l_min -19
_diffrn_reflns_number 2181
_diffrn_reflns_theta_full 29.99
_diffrn_reflns_theta_max 29.99
_diffrn_reflns_theta_min 5.04
_exptl_absorpt_coefficient_mu 11.74
_exptl_absorpt_correction_T_max 0.7261
_exptl_absorpt_correction_T_min 0.5762
_exptl_absorpt_correction_type gaussian
_exptl_absorpt_process_details 'Jana2006  (Petricek, Dusek & Palatinus, 2000)'
_exptl_crystal_colour Metallic_grey
_exptl_crystal_density_diffrn 3.4945
_exptl_crystal_description block
_exptl_crystal_F_000 592
_exptl_crystal_size_max 0.097
_exptl_crystal_size_mid 0.039
_exptl_crystal_size_min 0.037
_refine_diff_density_max 0.63
_refine_diff_density_min -0.95
_refine_ls_extinction_coef 1800(300)
_refine_ls_extinction_method 'B-C type 1 Lorentzian isotropic (Becker & Coppens, 1974)'
_refine_ls_goodness_of_fit_gt 1.34
_refine_ls_goodness_of_fit_ref 1.34
_refine_ls_number_constraints 0
_refine_ls_number_parameters 26
_refine_ls_number_reflns 516
_refine_ls_number_restraints 0
_refine_ls_R_factor_all 0.0251
_refine_ls_R_factor_gt 0.0211
_refine_ls_shift/su_max 0.0001
_refine_ls_shift/su_mean 0.0000
_refine_ls_structure_factor_coef Fsqd
_refine_ls_weighting_details w=1/(\s^2^(I)+0.0009I^2^)
_refine_ls_weighting_scheme sigma
_refine_ls_wR_factor_gt 0.0531
_refine_ls_wR_factor_ref 0.0555
_reflns_number_gt 471
_reflns_number_total 516
_reflns_threshold_expression I>2\s(I)
_cod_data_source_file ic401911g_si_001.cif
_cod_data_source_block I
_cod_depositor_comments
;
The following automatic conversions were performed:

'_diffrn_radiation_probe' value 'X-ray' changed to 'x-ray' according
to
/usr/data/users/saulius/automatic-downloads/retrospective/ACS/lib/dictionaries/cif_core.dic
dictionary named 'cif_core.dic' version 2.4.2 from
2011-04-26.

'_exptl_absorpt_correction_type' value 'Gaussian'
changed to 'gaussian' according to
/usr/data/users/saulius/automatic-downloads/retrospective/ACS/lib/dictionaries/cif_core.dic
dictionary named 'cif_core.dic' version 2.4.2 from 2011-04-26.

Automatic conversion script
Id: cif_fix_values 2281 2013-09-26 08:29:07Z andrius 
;
_cod_original_sg_symbol_Hall '-C -2x;-2yc;-2zc'
_cod_original_formula_sum 'Mg5 Nd1 Ni1'
_cod_database_code 4338358

loop_
_symmetry_equiv_pos_site_id
_symmetry_equiv_pos_as_xyz
1 x,y,z
2 -x,-y,z+1/2
3 -x,y,-z+1/2
4 x,-y,-z
5 -x,-y,-z
6 x,y,-z+1/2
7 x,-y,z+1/2
8 -x,y,z
9 x+1/2,y+1/2,z
10 -x+1/2,-y+1/2,z+1/2
11 -x+1/2,y+1/2,-z+1/2
12 x+1/2,-y+1/2,-z
13 -x+1/2,-y+1/2,-z
14 x+1/2,y+1/2,-z+1/2
15 x+1/2,-y+1/2,z+1/2
16 -x+1/2,y+1/2,z

loop_
_atom_site_label
_atom_site_type_symbol
_atom_site_fract_x
_atom_site_fract_y
_atom_site_fract_z
_atom_site_adp_type
_atom_site_U_iso_or_equiv
_atom_site_symmetry_multiplicity
_atom_site_occupancy
_atom_site_calc_flag
Nd1 Nd 0.5 0.10948(3) 0.25 Uani 0.01168(11) 4 1 d
Ni1 Ni 0 0.32540(8) 0.25 Uani 0.0153(2) 4 1 d
Mg1 Mg 0.5 0.40310(14) 0.14140(12) Uani 0.0137(4) 8 1 d
Mg2 Mg 0 0.20670(13) 0.07662(11) Uani 0.0140(4) 8 1 d
Mg3 Mg 0.5 0 0 Uani 0.0165(6) 4 1 d

loop_
_atom_site_aniso_label
_atom_site_aniso_type_symbol
_atom_site_aniso_U_11
_atom_site_aniso_U_22
_atom_site_aniso_U_33
_atom_site_aniso_U_12
_atom_site_aniso_U_13
_atom_site_aniso_U_23
Nd1 Nd 0.01243(19) 0.0103(2) 0.01228(19) 0 0 0
Ni1 Ni 0.0149(4) 0.0148(4) 0.0162(4) 0 0 0
Mg1 Mg 0.0125(7) 0.0148(7) 0.0137(7) 0 0 0.0001(5)
Mg2 Mg 0.0154(7) 0.0125(7) 0.0142(7) 0 0 0.0000(5)
Mg3 Mg 0.0157(11) 0.0151(9) 0.0188(11) 0 0 0.0009(9)

loop_
_atom_type_symbol
_atom_type_scat_dispersion_real
_atom_type_scat_dispersion_imag
_atom_type_scat_source
Mg 0.0502 0.0374 'International Tables Vol C tables 4.2.6.8 and 6.1.1.1'
Nd -0.1408 3.0529 'International Tables Vol C tables 4.2.6.8 and 6.1.1.1'
Ni 0.3438 1.1212 'International Tables Vol C tables 4.2.6.8 and 6.1.1.1'

loop_
_geom_angle_atom_site_label_1
_geom_angle_atom_site_label_2
_geom_angle_atom_site_label_3
_geom_angle_site_symmetry_1
_geom_angle_site_symmetry_3
_geom_angle
Ni1 Nd1 Ni1 . 1_655 92.202(17)
Ni1 Nd1 Ni1 . 9_545 133.899(11)
Ni1 Nd1 Mg1 . . 51.866(13)
Ni1 Nd1 Mg1 . 9_445 86.865(16)
Ni1 Nd1 Mg1 . 9_545 153.78(2)
Ni1 Nd1 Mg1 . 3_655 51.866(13)
Ni1 Nd1 Mg1 . 11_545 86.865(16)
Ni1 Nd1 Mg1 . 11_645 153.78(2)
Ni1 Nd1 Mg2 . . 47.982(19)
Ni1 Nd1 Mg2 . 1_655 105.988(17)
Ni1 Nd1 Mg2 . 3_555 47.982(19)
Ni1 Nd1 Mg2 . 3_655 105.988(17)
Ni1 Nd1 Ni1 1_655 9_545 133.899(11)
Ni1 Nd1 Mg1 1_655 . 51.866(13)
Ni1 Nd1 Mg1 1_655 9_445 153.78(2)
Ni1 Nd1 Mg1 1_655 9_545 86.865(16)
Ni1 Nd1 Mg1 1_655 3_655 51.866(13)
Ni1 Nd1 Mg1 1_655 11_545 153.78(2)
Ni1 Nd1 Mg1 1_655 11_645 86.865(16)
Ni1 Nd1 Mg2 1_655 . 105.988(17)
Ni1 Nd1 Mg2 1_655 1_655 47.982(19)
Ni1 Nd1 Mg2 1_655 3_555 105.988(17)
Ni1 Nd1 Mg2 1_655 3_655 47.982(19)
Ni1 Nd1 Mg1 9_545 . 152.94(2)
Ni1 Nd1 Mg1 9_545 9_445 52.595(16)
Ni1 Nd1 Mg1 9_545 9_545 52.595(16)
Ni1 Nd1 Mg1 9_545 3_655 152.94(2)
Ni1 Nd1 Mg1 9_545 11_545 52.595(16)
Ni1 Nd1 Mg1 9_545 11_645 52.595(16)
Ni1 Nd1 Mg2 9_545 . 106.503(17)
Ni1 Nd1 Mg2 9_545 1_655 106.503(17)
Ni1 Nd1 Mg2 9_545 3_555 106.503(17)
Ni1 Nd1 Mg2 9_545 3_655 106.503(17)
Mg1 Nd1 Mg1 . 9_445 109.89(3)
Mg1 Nd1 Mg1 . 9_545 109.89(3)
Mg1 Nd1 Mg1 . 3_655 54.11(3)
Mg1 Nd1 Mg1 . 11_545 137.880(13)
Mg1 Nd1 Mg1 . 11_645 137.880(13)
Mg1 Nd1 Mg2 . . 55.17(2)
Mg1 Nd1 Mg2 . 1_655 55.17(2)
Mg1 Nd1 Mg2 . 3_555 93.74(3)
Mg1 Nd1 Mg2 . 3_655 93.74(3)
Mg1 Nd1 Mg1 9_445 9_545 82.666(19)
Mg1 Nd1 Mg1 9_445 3_655 137.880(13)
Mg1 Nd1 Mg1 9_445 11_545 52.39(3)
Mg1 Nd1 Mg1 9_445 11_645 105.19(2)
Mg1 Nd1 Mg2 9_445 . 55.30(2)
Mg1 Nd1 Mg2 9_445 1_655 107.26(3)
Mg1 Nd1 Mg2 9_445 3_555 92.77(2)
Mg1 Nd1 Mg2 9_445 3_655 156.11(3)
Mg1 Nd1 Mg1 9_545 3_655 137.880(13)
Mg1 Nd1 Mg1 9_545 11_545 105.19(2)
Mg1 Nd1 Mg1 9_545 11_645 52.39(3)
Mg1 Nd1 Mg2 9_545 . 107.26(3)
Mg1 Nd1 Mg2 9_545 1_655 55.30(2)
Mg1 Nd1 Mg2 9_545 3_555 156.11(3)
Mg1 Nd1 Mg2 9_545 3_655 92.77(2)
Mg1 Nd1 Mg1 3_655 11_545 109.89(3)
Mg1 Nd1 Mg1 3_655 11_645 109.89(3)
Mg1 Nd1 Mg2 3_655 . 93.74(3)
Mg1 Nd1 Mg2 3_655 1_655 93.74(3)
Mg1 Nd1 Mg2 3_655 3_555 55.17(2)
Mg1 Nd1 Mg2 3_655 3_655 55.17(2)
Mg1 Nd1 Mg1 11_545 11_645 82.666(19)
Mg1 Nd1 Mg2 11_545 . 92.77(2)
Mg1 Nd1 Mg2 11_545 1_655 156.11(3)
Mg1 Nd1 Mg2 11_545 3_555 55.30(2)
Mg1 Nd1 Mg2 11_545 3_655 107.26(3)
Mg1 Nd1 Mg2 11_645 . 156.11(3)
Mg1 Nd1 Mg2 11_645 1_655 92.77(2)
Mg1 Nd1 Mg2 11_645 3_555 107.26(3)
Mg1 Nd1 Mg2 11_645 3_655 55.30(2)
Mg2 Nd1 Mg2 . 1_655 81.93(2)
Mg2 Nd1 Mg2 . 3_555 88.80(2)
Mg2 Nd1 Mg2 . 3_655 146.99(3)
Mg2 Nd1 Mg2 1_655 3_555 146.99(3)
Mg2 Nd1 Mg2 1_655 3_655 88.80(2)
Mg2 Nd1 Mg2 3_555 3_655 81.93(2)
Nd1 Ni1 Nd1 1_455 . 92.20(2)
Nd1 Ni1 Nd1 1_455 9_455 133.899(11)
Nd1 Ni1 Mg1 1_455 1_455 67.43(2)
Nd1 Ni1 Mg1 1_455 . 140.13(3)
Nd1 Ni1 Mg1 1_455 3_555 67.43(2)
Nd1 Ni1 Mg1 1_455 3_655 140.13(3)
Nd1 Ni1 Mg2 1_455 . 72.06(2)
Nd1 Ni1 Mg2 1_455 3_555 72.06(2)
Nd1 Ni1 Nd1 . 9_455 133.899(11)
Nd1 Ni1 Mg1 . 1_455 140.13(3)
Nd1 Ni1 Mg1 . . 67.43(2)
Nd1 Ni1 Mg1 . 3_555 140.13(3)
Nd1 Ni1 Mg1 . 3_655 67.43(2)
Nd1 Ni1 Mg2 . . 72.06(2)
Nd1 Ni1 Mg2 . 3_555 72.06(2)
Nd1 Ni1 Mg1 9_455 1_455 73.94(3)
Nd1 Ni1 Mg1 9_455 . 73.94(3)
Nd1 Ni1 Mg1 9_455 3_555 73.94(3)
Nd1 Ni1 Mg1 9_455 3_655 73.94(3)
Nd1 Ni1 Mg2 9_455 . 116.37(3)
Nd1 Ni1 Mg2 9_455 3_555 116.37(3)
Mg1 Ni1 Mg1 1_455 . 106.06(3)
Mg1 Ni1 Mg1 1_455 3_555 64.55(3)
Mg1 Ni1 Mg1 1_455 3_655 147.88(4)
Mg1 Ni1 Mg2 1_455 . 69.17(3)
Mg1 Ni1 Mg2 1_455 3_555 126.96(2)
Mg1 Ni1 Mg1 . 3_555 147.88(4)
Mg1 Ni1 Mg1 . 3_655 64.55(3)
Mg1 Ni1 Mg2 . . 69.17(3)
Mg1 Ni1 Mg2 . 3_555 126.96(2)
Mg1 Ni1 Mg1 3_555 3_655 106.06(3)
Mg1 Ni1 Mg2 3_555 . 126.96(2)
Mg1 Ni1 Mg2 3_555 3_555 69.17(3)
Mg1 Ni1 Mg2 3_655 . 126.96(2)
Mg1 Ni1 Mg2 3_655 3_555 69.17(3)
Mg2 Ni1 Mg2 . 3_555 127.26(5)
Nd1 Mg1 Nd1 . 9_455 109.89(3)
Nd1 Mg1 Nd1 . 9_555 109.89(3)
Nd1 Mg1 Ni1 . . 60.71(3)
Nd1 Mg1 Ni1 . 1_655 60.71(3)
Nd1 Mg1 Mg1 . 3_655 62.94(3)
Nd1 Mg1 Mg2 . . 64.47(3)
Nd1 Mg1 Mg2 . 1_655 64.47(3)
Nd1 Mg1 Mg2 . 9_555 169.37(5)
Nd1 Mg1 Mg2 . 12_555 97.02(3)
Nd1 Mg1 Mg3 . 9_455 124.04(2)
Nd1 Mg1 Mg3 . 9_555 124.04(2)
Nd1 Mg1 Nd1 9_455 9_555 82.67(3)
Nd1 Mg1 Ni1 9_455 . 53.47(2)
Nd1 Mg1 Ni1 9_455 1_655 117.39(4)
Nd1 Mg1 Mg1 9_455 3_655 63.81(3)
Nd1 Mg1 Mg2 9_455 . 91.953(17)
Nd1 Mg1 Mg2 9_455 1_655 170.42(5)
Nd1 Mg1 Mg2 9_455 9_555 62.75(2)
Nd1 Mg1 Mg2 9_455 12_555 128.52(3)
Nd1 Mg1 Mg3 9_455 9_455 67.273(12)
Nd1 Mg1 Mg3 9_455 9_555 124.13(3)
Nd1 Mg1 Ni1 9_555 . 117.39(4)
Nd1 Mg1 Ni1 9_555 1_655 53.47(2)
Nd1 Mg1 Mg1 9_555 3_655 63.81(3)
Nd1 Mg1 Mg2 9_555 . 170.42(5)
Nd1 Mg1 Mg2 9_555 1_655 91.953(17)
Nd1 Mg1 Mg2 9_555 9_555 62.75(2)
Nd1 Mg1 Mg2 9_555 12_555 128.52(3)
Nd1 Mg1 Mg3 9_555 9_455 124.13(3)
Nd1 Mg1 Mg3 9_555 9_555 67.273(12)
Ni1 Mg1 Ni1 . 1_655 106.06(4)
Ni1 Mg1 Mg1 . 3_655 57.72(3)
Ni1 Mg1 Mg2 . . 53.35(3)
Ni1 Mg1 Mg2 . 1_655 123.69(4)
Ni1 Mg1 Mg2 . 9_555 114.60(3)
Ni1 Mg1 Mg2 . 12_555 114.01(3)
Ni1 Mg1 Mg3 . 9_455 81.138(8)
Ni1 Mg1 Mg3 . 9_555 172.77(4)
Ni1 Mg1 Mg1 1_655 3_655 57.72(3)
Ni1 Mg1 Mg2 1_655 . 123.69(4)
Ni1 Mg1 Mg2 1_655 1_655 53.35(3)
Ni1 Mg1 Mg2 1_655 9_555 114.60(3)
Ni1 Mg1 Mg2 1_655 12_555 114.01(3)
Ni1 Mg1 Mg3 1_655 9_455 172.77(4)
Ni1 Mg1 Mg3 1_655 9_555 81.138(8)
Mg1 Mg1 Mg2 3_655 . 106.70(4)
Mg1 Mg1 Mg2 3_655 1_655 106.70(4)
Mg1 Mg1 Mg2 3_655 9_555 106.42(5)
Mg1 Mg1 Mg2 3_655 12_555 159.96(5)
Mg1 Mg1 Mg3 3_655 9_455 128.62(2)
Mg1 Mg1 Mg3 3_655 9_555 128.62(2)
Mg2 Mg1 Mg2 . 1_655 92.23(4)
Mg2 Mg1 Mg2 . 9_555 121.59(4)
Mg2 Mg1 Mg2 . 12_555 60.91(3)
Mg2 Mg1 Mg3 . 9_455 59.94(2)
Mg2 Mg1 Mg3 . 9_555 122.20(5)
Mg2 Mg1 Mg2 1_655 9_555 121.59(4)
Mg2 Mg1 Mg2 1_655 12_555 60.91(3)
Mg2 Mg1 Mg3 1_655 9_455 122.20(5)
Mg2 Mg1 Mg3 1_655 9_555 59.94(2)
Mg2 Mg1 Mg2 9_555 12_555 93.62(5)
Mg2 Mg1 Mg3 9_555 9_455 61.73(2)
Mg2 Mg1 Mg3 9_555 9_555 61.73(2)
Mg2 Mg1 Mg3 12_555 9_455 61.30(3)
Mg2 Mg1 Mg3 12_555 9_555 61.30(3)
Mg3 Mg1 Mg3 9_455 9_555 91.66(3)
Nd1 Mg2 Nd1 1_455 . 81.93(3)
Nd1 Mg2 Ni1 1_455 . 59.95(3)
Nd1 Mg2 Mg1 1_455 1_455 60.37(3)
Nd1 Mg2 Mg1 1_455 . 116.78(5)
Nd1 Mg2 Mg1 1_455 9_445 61.95(3)
Nd1 Mg2 Mg1 1_455 12_455 124.05(3)
Nd1 Mg2 Mg2 1_455 12_455 94.567(17)
Nd1 Mg2 Mg2 1_455 12_555 176.50(4)
Nd1 Mg2 Mg3 1_455 1_455 65.907(13)
Nd1 Mg2 Mg3 1_455 . 120.20(3)
Nd1 Mg2 Mg3 1_455 9_455 120.30(3)
Nd1 Mg2 Ni1 . . 59.95(3)
Nd1 Mg2 Mg1 . 1_455 116.78(5)
Nd1 Mg2 Mg1 . . 60.37(3)
Nd1 Mg2 Mg1 . 9_445 61.95(3)
Nd1 Mg2 Mg1 . 12_455 124.05(3)
Nd1 Mg2 Mg2 . 12_455 176.50(4)
Nd1 Mg2 Mg2 . 12_555 94.567(17)
Nd1 Mg2 Mg3 . 1_455 120.20(3)
Nd1 Mg2 Mg3 . . 65.907(13)
Nd1 Mg2 Mg3 . 9_455 120.30(3)
Ni1 Mg2 Mg1 . 1_455 57.47(3)
Ni1 Mg2 Mg1 . . 57.47(3)
Ni1 Mg2 Mg1 . 9_445 99.95(5)
Ni1 Mg2 Mg1 . 12_455 173.67(5)
Ni1 Mg2 Mg2 . 12_455 118.14(3)
Ni1 Mg2 Mg2 . 12_555 118.14(3)
Ni1 Mg2 Mg3 . 1_455 125.30(3)
Ni1 Mg2 Mg3 . . 125.30(3)
Ni1 Mg2 Mg3 . 9_455 83.46(3)
Mg1 Mg2 Mg1 1_455 . 92.23(4)
Mg1 Mg2 Mg1 1_455 9_445 121.59(4)
Mg1 Mg2 Mg1 1_455 12_455 119.09(4)
Mg1 Mg2 Mg2 1_455 12_455 60.95(3)
Mg1 Mg2 Mg2 1_455 12_555 121.61(4)
Mg1 Mg2 Mg3 1_455 1_455 89.837(15)
Mg1 Mg2 Mg3 1_455 . 177.21(5)
Mg1 Mg2 Mg3 1_455 9_455 60.27(3)
Mg1 Mg2 Mg1 . 9_445 121.59(4)
Mg1 Mg2 Mg1 . 12_455 119.09(4)
Mg1 Mg2 Mg2 . 12_455 121.61(4)
Mg1 Mg2 Mg2 . 12_555 60.95(3)
Mg1 Mg2 Mg3 . 1_455 177.21(5)
Mg1 Mg2 Mg3 . . 89.837(15)
Mg1 Mg2 Mg3 . 9_455 60.27(3)
Mg1 Mg2 Mg1 9_445 12_455 86.38(4)
Mg1 Mg2 Mg2 9_445 12_455 116.49(3)
Mg1 Mg2 Mg2 9_445 12_555 116.49(3)
Mg1 Mg2 Mg3 9_445 1_455 58.57(2)
Mg1 Mg2 Mg3 9_445 . 58.57(2)
Mg1 Mg2 Mg3 9_445 9_455 176.59(5)
Mg1 Mg2 Mg2 12_455 12_455 58.14(3)
Mg1 Mg2 Mg2 12_455 12_555 58.14(3)
Mg1 Mg2 Mg3 12_455 1_455 58.19(2)
Mg1 Mg2 Mg3 12_455 . 58.19(2)
Mg1 Mg2 Mg3 12_455 9_455 90.21(4)
Mg2 Mg2 Mg2 12_455 12_555 88.93(4)
Mg2 Mg2 Mg3 12_455 1_455 57.99(2)
Mg2 Mg2 Mg3 12_455 . 116.33(5)
Mg2 Mg2 Mg3 12_455 9_455 61.42(3)
Mg2 Mg2 Mg3 12_555 1_455 116.33(5)
Mg2 Mg2 Mg3 12_555 . 57.99(2)
Mg2 Mg2 Mg3 12_555 9_455 61.42(3)
Mg3 Mg2 Mg3 1_455 . 88.04(3)
Mg3 Mg2 Mg3 1_455 9_455 119.41(3)
Mg3 Mg2 Mg3 . 9_455 119.41(3)
Mg1 Mg3 Mg1 9_445 9_545 91.66(2)
Mg1 Mg3 Mg1 9_445 12_455 88.34(2)
Mg1 Mg3 Mg1 9_445 12_555 180.0(5)
Mg1 Mg3 Mg2 9_445 . 59.69(3)
Mg1 Mg3 Mg2 9_445 1_655 119.49(3)
Mg1 Mg3 Mg2 9_445 9_545 59.79(2)
Mg1 Mg3 Mg2 9_445 4_555 60.51(3)
Mg1 Mg3 Mg2 9_445 4_655 120.31(3)
Mg1 Mg3 Mg2 9_445 12_555 120.21(2)
Mg1 Mg3 Mg1 9_545 12_455 180.0(5)
Mg1 Mg3 Mg1 9_545 12_555 88.34(2)
Mg1 Mg3 Mg2 9_545 . 119.49(3)
Mg1 Mg3 Mg2 9_545 1_655 59.69(3)
Mg1 Mg3 Mg2 9_545 9_545 59.79(2)
Mg1 Mg3 Mg2 9_545 4_555 120.31(3)
Mg1 Mg3 Mg2 9_545 4_655 60.51(3)
Mg1 Mg3 Mg2 9_545 12_555 120.21(2)
Mg1 Mg3 Mg1 12_455 12_555 91.66(2)
Mg1 Mg3 Mg2 12_455 . 60.51(3)
Mg1 Mg3 Mg2 12_455 1_655 120.31(3)
Mg1 Mg3 Mg2 12_455 9_545 120.21(2)
Mg1 Mg3 Mg2 12_455 4_555 59.69(3)
Mg1 Mg3 Mg2 12_455 4_655 119.49(3)
Mg1 Mg3 Mg2 12_455 12_555 59.79(2)
Mg1 Mg3 Mg2 12_555 . 120.31(3)
Mg1 Mg3 Mg2 12_555 1_655 60.51(3)
Mg1 Mg3 Mg2 12_555 9_545 120.21(2)
Mg1 Mg3 Mg2 12_555 4_555 119.49(3)
Mg1 Mg3 Mg2 12_555 4_655 59.69(3)
Mg1 Mg3 Mg2 12_555 12_555 59.79(2)
Mg2 Mg3 Mg2 . 1_655 88.040(19)
Mg2 Mg3 Mg2 . 9_545 119.41(2)
Mg2 Mg3 Mg2 . 4_555 91.960(19)
Mg2 Mg3 Mg2 . 4_655 180.0(5)
Mg2 Mg3 Mg2 . 12_555 60.59(2)
Mg2 Mg3 Mg2 1_655 9_545 119.41(2)
Mg2 Mg3 Mg2 1_655 4_555 180.0(5)
Mg2 Mg3 Mg2 1_655 4_655 91.960(19)
Mg2 Mg3 Mg2 1_655 12_555 60.59(2)
Mg2 Mg3 Mg2 9_545 4_555 60.59(2)
Mg2 Mg3 Mg2 9_545 4_655 60.59(2)
Mg2 Mg3 Mg2 9_545 12_555 180.0(5)
Mg2 Mg3 Mg2 4_555 4_655 88.040(19)
Mg2 Mg3 Mg2 4_555 12_555 119.41(2)
Mg2 Mg3 Mg2 4_655 12_555 119.41(2)

loop_
_geom_bond_atom_site_label_1
_geom_bond_atom_site_label_2
_geom_bond_site_symmetry_2
_geom_bond_distance
Nd1 Ni1 . 3.1086(6)
Nd1 Ni1 1_655 3.1086(6)
Nd1 Ni1 9_545 2.8359(9)
Nd1 Mg1 . 3.2913(11)
Nd1 Mg1 9_445 3.3916(9)
Nd1 Mg1 9_545 3.3916(9)
Nd1 Mg1 3_655 3.2913(11)
Nd1 Mg1 11_545 3.3916(9)
Nd1 Mg1 11_645 3.3916(9)
Nd1 Mg2 . 3.4166(10)
Nd1 Mg2 1_655 3.4166(10)
Nd1 Mg2 3_555 3.4166(10)
Nd1 Mg2 3_655 3.4166(10)
Ni1 Mg1 1_455 2.8036(8)
Ni1 Mg1 . 2.8036(8)
Ni1 Mg1 3_555 2.8036(8)
Ni1 Mg1 3_655 2.8036(8)
Ni1 Mg2 . 2.6680(14)
Ni1 Mg2 3_555 2.6680(14)
Mg1 Mg1 3_655 2.994(2)
Mg1 Mg2 . 3.1079(11)
Mg1 Mg2 1_655 3.1079(11)
Mg1 Mg2 9_555 3.1597(15)
Mg1 Mg2 12_555 3.1989(19)
Mg1 Mg3 9_455 3.1229(9)
Mg1 Mg3 9_555 3.1229(9)
Mg2 Mg2 12_455 3.1976(14)
Mg2 Mg2 12_555 3.1976(14)
Mg2 Mg3 1_455 3.2234(8)
Mg2 Mg3 . 3.2234(8)
Mg2 Mg3 9_455 3.1125(11)
